data_7001769
loop_
_publ_author_name
'Iwasa, Kentaro'
'Seino, Hidetake'
'Niikura, Fumiya'
'Mizobe, Yasushi'

_publ_section_title
;
 Preparation of a bis(hydrosulfido) complex of Mo having a
 tetraphosphine co-ligand and its transformation into MoRh2 and MoIr2
 mixed-metal sulfido clusters
;
_journal_issue 31
_journal_name_full 'Dalton Transactions'
_journal_page_first 6134
_journal_paper_doi 10.1039/b902386k
_journal_year 2009
_chemical_formula_moiety 'C50 H42 Ir2 Mo O4 P4 S2, 1.375 (C H2 Cl2)'
_chemical_formula_sum 'C51.38 H44.75 Cl2.75 Ir2 Mo O4 P4 S2'
_chemical_formula_weight 1492.12
_space_group_IT_number 15
_symmetry_cell_setting monoclinic
_symmetry_Int_Tables_number 15
_symmetry_space_group_name_Hall '-C 2yc'
_symmetry_space_group_name_H-M 'C 1 2/c 1'
_cell_angle_alpha 90.0000
_cell_angle_beta 95.8523(10)
_cell_angle_gamma 90.0000
_cell_formula_units_Z 8
_cell_length_a 41.213(9)
_cell_length_b 12.066(2)
_cell_length_c 21.619(4)
_cell_measurement_reflns_used 9441
_cell_measurement_temperature 293.1
_cell_measurement_theta_max 27.5
_cell_measurement_theta_min 3.0
_cell_volume 10695(4)
_computing_cell_refinement CrystalClear
_computing_data_collection CrystalClear
_computing_data_reduction CrystalStructure
_computing_publication_material 'CrystalStructure 3.8.0'
_computing_structure_refinement CRYSTALS
_computing_structure_solution 'DIRDIF99 (PATTY)'
_diffrn_detector_area_resol_mean 7.31
_diffrn_measured_fraction_theta_full 0.998
_diffrn_measured_fraction_theta_max 0.998
_diffrn_measurement_device_type 'Rigaku Mercury'
_diffrn_measurement_method \w
_diffrn_radiation_type 'Mo K\a'
_diffrn_radiation_wavelength 0.71070
_diffrn_reflns_av_R_equivalents 0.080
_diffrn_reflns_limit_h_max 53
_diffrn_reflns_limit_h_min -42
_diffrn_reflns_limit_k_max 15
_diffrn_reflns_limit_k_min -15
_diffrn_reflns_limit_l_max 28
_diffrn_reflns_limit_l_min -28
_diffrn_reflns_number 41685
_diffrn_reflns_theta_full 27.48
_diffrn_reflns_theta_max 27.48
_exptl_absorpt_coefficient_mu 5.587
_exptl_absorpt_correction_T_max 0.572
_exptl_absorpt_correction_T_min 0.293
_exptl_absorpt_correction_type multi-scan
_exptl_absorpt_process_details 'Jacobson, R. (1998) Private communication'
_exptl_crystal_colour green
_exptl_crystal_density_diffrn 1.853
_exptl_crystal_density_method 'not measured'
_exptl_crystal_description platelet
_exptl_crystal_F_000 5758.24
_exptl_crystal_size_max 0.50
_exptl_crystal_size_mid 0.20
_exptl_crystal_size_min 0.10
_refine_diff_density_max 2.70
_refine_diff_density_min -2.01
_refine_ls_extinction_method none
_refine_ls_goodness_of_fit_ref 1.032
_refine_ls_hydrogen_treatment constr
_refine_ls_number_parameters 673
_refine_ls_number_reflns 12245
_refine_ls_R_factor_gt 0.0490
_refine_ls_shift/su_max 0.0010
_refine_ls_structure_factor_coef Fsqd
_refine_ls_weighting_details 'w = 1/[0.0010Fo^2^ + 0.3500\s(Fo^2^) + 0.0400]/(4Fo^2^)'
_refine_ls_weighting_scheme calc
_refine_ls_wR_factor_ref 0.1770
_reflns_number_gt 5474
_reflns_number_total 12245
_reflns_threshold_expression F^2^>2.0\s(F^2^)
_cod_data_source_file b902386k.txt
_cod_data_source_block '__[Mo(P4)(mu3-S)2{Ir(CO)2}2]-1.375(CH2Cl2)_(6)'
_cod_original_formula_sum 'C51.38 H44.75 Cl2.75 Ir2 Mo O4 P4 S2 '
_cod_database_code 7001769

loop_
_symmetry_equiv_pos_site_id
_symmetry_equiv_pos_as_xyz
1 +X,+Y,+Z
2 -X,+Y,1/2-Z
3 -X,-Y,-Z
4 +X,-Y,1/2+Z
5 1/2+X,1/2+Y,+Z
6 1/2-X,1/2+Y,1/2-Z
7 1/2-X,1/2-Y,-Z
8 1/2+X,1/2-Y,1/2+Z

loop_
_atom_site_label
_atom_site_type_symbol
_atom_site_fract_x
_atom_site_fract_y
_atom_site_fract_z
_atom_site_U_iso_or_equiv
_atom_site_adp_type
_atom_site_occupancy
_atom_site_symmetry_multiplicity
_atom_site_calc_flag
_atom_site_refinement_flags
_atom_site_disorder_assembly
_atom_site_disorder_group
Ir(1) Ir 0.141110(10) 0.45583(4) -0.01657(2) 0.04896(13) Uani 1.00 1 d . . .
Ir(2) Ir 0.111790(10) 0.67939(4) -0.04254(2) 0.04363(12) Uani 1.00 1 d . . .
Mo(1) Mo 0.13401(2) 0.62432(6) 0.09751(3) 0.02798(19) Uani 1.00 1 d . . .
Cl(1) Cl 0.0000 0.419(2) 0.2500 0.314(14) Uani 0.75 2 d SP . .
Cl(2) Cl 0.0000 0.199(2) 0.2500 0.319(15) Uani 0.75 2 d SP . .
Cl(3) Cl 0.0502(6) 0.9897(14) 0.4585(11) 0.291(11) Uani 0.60 1 d P . .
Cl(4) Cl 0.0082(5) 0.956(2) 0.3439(17) 0.334(15) Uani 0.55 1 d P . .
Cl(5) Cl 0.0740(8) 0.979(2) 0.353(2) 0.295(18) Uani 0.40 1 d P . .
Cl(6) Cl 0.0387(13) 0.999(3) 0.3210(19) 0.26(2) Uani 0.25 1 d P . .
Cl(7) Cl 0.0147(12) 1.019(4) 0.412(4) 0.33(4) Uani 0.20 1 d P . .
S(1) S 0.16405(7) 0.6320(2) 0.00454(11) 0.0453(7) Uani 1.00 1 d . . .
S(2) S 0.09476(6) 0.5365(2) 0.01974(11) 0.0375(6) Uani 1.00 1 d . . .
P(1) P 0.18964(6) 0.5868(2) 0.15109(11) 0.0319(6) Uani 1.00 1 d . . .
P(2) P 0.12562(7) 0.5121(2) 0.19012(12) 0.0346(6) Uani 1.00 1 d . . .
P(3) P 0.08484(7) 0.6990(2) 0.13709(12) 0.0341(6) Uani 1.00 1 d . . .
P(4) P 0.14630(6) 0.82426(19) 0.11243(11) 0.0319(6) Uani 1.00 1 d . . .
O(1) O 0.1998(3) 0.3717(13) -0.0699(8) 0.171(7) Uani 1.00 1 d . . .
O(2) O 0.1081(3) 0.2354(8) -0.0345(6) 0.122(5) Uani 1.00 1 d . . .
O(3) O 0.0439(2) 0.7166(10) -0.1032(5) 0.110(4) Uani 1.00 1 d . . .
O(4) O 0.1379(3) 0.8477(10) -0.1264(5) 0.125(5) Uani 1.00 1 d . . .
C(1) C 0.1771(4) 0.3996(14) -0.0473(8) 0.103(6) Uani 1.00 1 d . . .
C(2) C 0.1205(4) 0.3202(11) -0.0282(7) 0.082(5) Uani 1.00 1 d . . .
C(3) C 0.0698(3) 0.7030(11) -0.0784(5) 0.065(4) Uani 1.00 1 d . . .
C(4) C 0.1288(3) 0.7852(13) -0.0926(6) 0.077(4) Uani 1.00 1 d . . .
C(5) C 0.2266(2) 0.6736(7) 0.1452(4) 0.035(2) Uani 1.00 1 d . . .
C(6) C 0.2425(2) 0.6674(8) 0.0921(5) 0.043(2) Uani 1.00 1 d . . .
C(7) C 0.2710(2) 0.7274(9) 0.0870(5) 0.051(3) Uani 1.00 1 d . . .
C(8) C 0.2821(3) 0.7938(10) 0.1352(6) 0.059(3) Uani 1.00 1 d . . .
C(9) C 0.2663(2) 0.8034(9) 0.1890(5) 0.055(3) Uani 1.00 1 d . . .
C(10) C 0.2383(2) 0.7393(8) 0.1933(4) 0.044(2) Uani 1.00 1 d . . .
C(11) C 0.2063(2) 0.4479(7) 0.1355(4) 0.036(2) Uani 1.00 1 d . . .
C(12) C 0.1861(2) 0.3613(8) 0.1156(5) 0.047(3) Uani 1.00 1 d . . .
C(13) C 0.1972(3) 0.2535(9) 0.1099(5) 0.057(3) Uani 1.00 1 d . . .
C(14) C 0.2298(3) 0.2335(9) 0.1233(5) 0.057(3) Uani 1.00 1 d . . .
C(15) C 0.2502(2) 0.3183(9) 0.1433(5) 0.050(3) Uani 1.00 1 d . . .
C(16) C 0.2383(2) 0.4228(8) 0.1504(4) 0.041(2) Uani 1.00 1 d . . .
C(17) C 0.1888(2) 0.5737(8) 0.2362(4) 0.042(2) Uani 1.00 1 d . . .
C(18) C 0.1630(2) 0.4882(8) 0.2451(4) 0.041(2) Uani 1.00 1 d . . .
C(19) C 0.1088(2) 0.3691(8) 0.1825(5) 0.047(3) Uani 1.00 1 d . . .
C(20) C 0.0865(3) 0.3449(11) 0.1345(6) 0.079(4) Uani 1.00 1 d . . .
C(21) C 0.0708(4) 0.2426(12) 0.1289(7) 0.091(5) Uani 1.00 1 d . . .
C(22) C 0.0794(4) 0.1629(9) 0.1742(6) 0.072(4) Uani 1.00 1 d . . .
C(23) C 0.1030(4) 0.1837(11) 0.2207(8) 0.083(5) Uani 1.00 1 d . . .
C(24) C 0.1179(3) 0.2888(11) 0.2259(7) 0.074(4) Uani 1.00 1 d . . .
C(25) C 0.0973(2) 0.5730(8) 0.2413(4) 0.036(2) Uani 1.00 1 d . . .
C(26) C 0.0941(2) 0.5357(9) 0.3009(5) 0.051(3) Uani 1.00 1 d . . .
C(27) C 0.0708(3) 0.5859(11) 0.3336(5) 0.061(3) Uani 1.00 1 d . . .
C(28) C 0.0508(3) 0.6653(11) 0.3090(5) 0.067(4) Uani 1.00 1 d . . .
C(29) C 0.0534(3) 0.7050(9) 0.2472(5) 0.054(3) Uani 1.00 1 d . . .
C(30) C 0.0775(2) 0.6554(8) 0.2156(4) 0.040(2) Uani 1.00 1 d . . .
C(31) C 0.0444(2) 0.6718(8) 0.0946(5) 0.042(2) Uani 1.00 1 d . . .
C(32) C 0.0270(3) 0.5807(10) 0.1079(6) 0.061(3) Uani 1.00 1 d . . .
C(33) C -0.0038(3) 0.5604(11) 0.0765(7) 0.074(4) Uani 1.00 1 d . . .
C(34) C -0.0165(3) 0.6325(16) 0.0305(7) 0.085(5) Uani 1.00 1 d . . .
C(35) C 0.0012(3) 0.7226(16) 0.0181(7) 0.096(6) Uani 1.00 1 d . . .
C(36) C 0.0308(3) 0.7436(11) 0.0497(5) 0.059(3) Uani 1.00 1 d . . .
C(37) C 0.0844(2) 0.8521(7) 0.1448(4) 0.038(2) Uani 1.00 1 d . . .
C(38) C 0.1072(2) 0.9014(7) 0.1008(4) 0.038(2) Uani 1.00 1 d . . .
C(39) C 0.1698(2) 0.9042(8) 0.0604(4) 0.043(2) Uani 1.00 1 d . . .
C(40) C 0.1539(2) 0.9691(10) 0.0126(4) 0.051(3) Uani 1.00 1 d . . .
C(41) C 0.1737(4) 1.0373(10) -0.0231(5) 0.066(4) Uani 1.00 1 d . . .
C(42) C 0.2064(3) 1.0416(9) -0.0126(5) 0.060(4) Uani 1.00 1 d . . .
C(43) C 0.2214(3) 0.9726(9) 0.0325(5) 0.054(3) Uani 1.00 1 d . . .
C(44) C 0.2036(2) 0.9073(8) 0.0693(5) 0.046(3) Uani 1.00 1 d . . .
C(45) C 0.1609(2) 0.8858(7) 0.1886(4) 0.034(2) Uani 1.00 1 d . . .
C(46) C 0.1775(3) 0.9871(9) 0.1946(5) 0.052(3) Uani 1.00 1 d . . .
C(47) C 0.1850(2) 1.0319(9) 0.2524(5) 0.054(3) Uani 1.00 1 d . . .
C(48) C 0.1771(3) 0.9824(10) 0.3042(5) 0.058(3) Uani 1.00 1 d . . .
C(49) C 0.1609(3) 0.8818(10) 0.3004(5) 0.059(3) Uani 1.00 1 d . . .
C(50) C 0.1527(2) 0.8333(8) 0.2425(4) 0.035(2) Uani 1.00 1 d . . .
C(51) C 0.0272(16) 0.324(5) 0.234(2) 0.13(2) Uiso 0.38 1 d P . .
C(52) C 0.0430(7) 0.928(3) 0.3893(12) 0.34(2) Uiso 1.00 1 d . . .
H(1) H 0.2338 0.6211 0.0589 0.052 Uiso 1.00 1 c R . .
H(2) H 0.2822 0.7221 0.0508 0.062 Uiso 1.00 1 c R . .
H(3) H 0.3014 0.8354 0.1324 0.072 Uiso 1.00 1 c R . .
H(4) H 0.2742 0.8525 0.2215 0.065 Uiso 1.00 1 c R . .
H(5) H 0.2275 0.7418 0.2301 0.052 Uiso 1.00 1 c R . .
H(6) H 0.1636 0.3768 0.1054 0.056 Uiso 1.00 1 c R . .
H(7) H 0.1826 0.1951 0.0967 0.067 Uiso 1.00 1 c R . .
H(8) H 0.2381 0.1608 0.1191 0.068 Uiso 1.00 1 c R . .
H(9) H 0.2729 0.3044 0.1522 0.060 Uiso 1.00 1 c R . .
H(10) H 0.2526 0.4803 0.1659 0.050 Uiso 1.00 1 c R . .
H(11) H 0.2095 0.5501 0.2550 0.050 Uiso 1.00 1 c R . .
H(12) H 0.1833 0.6424 0.2537 0.050 Uiso 1.00 1 c R . .
H(13) H 0.1572 0.4915 0.2865 0.050 Uiso 1.00 1 c R . .
H(14) H 0.1715 0.4169 0.2374 0.050 Uiso 1.00 1 c R . .
H(15) H 0.0810 0.4001 0.1038 0.094 Uiso 1.00 1 c R . .
H(16) H 0.0549 0.2268 0.0952 0.106 Uiso 1.00 1 c R . .
H(17) H 0.0687 0.0930 0.1719 0.087 Uiso 1.00 1 c R . .
H(18) H 0.1093 0.1275 0.2502 0.099 Uiso 1.00 1 c R . .
H(19) H 0.1341 0.3046 0.2592 0.087 Uiso 1.00 1 c R . .
H(20) H 0.1077 0.4780 0.3186 0.061 Uiso 1.00 1 c R . .
H(21) H 0.0687 0.5615 0.3747 0.074 Uiso 1.00 1 c R . .
H(22) H 0.0348 0.6954 0.3329 0.084 Uiso 1.00 1 c R . .
H(23) H 0.0397 0.7617 0.2288 0.067 Uiso 1.00 1 c R . .
H(24) H 0.0364 0.5305 0.1386 0.075 Uiso 1.00 1 c R . .
H(25) H -0.0159 0.4975 0.0871 0.092 Uiso 1.00 1 c R . .
H(26) H -0.0372 0.6175 0.0087 0.102 Uiso 1.00 1 c R . .
H(27) H -0.0075 0.7720 -0.0136 0.112 Uiso 1.00 1 c R . .
H(28) H 0.0428 0.8077 0.0406 0.071 Uiso 1.00 1 c R . .
H(29) H 0.0628 0.8791 0.1346 0.045 Uiso 1.00 1 c R . .
H(30) H 0.0918 0.8727 0.1862 0.045 Uiso 1.00 1 c R . .
H(31) H 0.1109 0.9779 0.1089 0.046 Uiso 1.00 1 c R . .
H(32) H 0.0978 0.8920 0.0592 0.046 Uiso 1.00 1 c R . .
H(33) H 0.1308 0.9669 0.0046 0.061 Uiso 1.00 1 c R . .
H(34) H 0.1631 1.0819 -0.0553 0.081 Uiso 1.00 1 c R . .
H(35) H 0.2187 1.0897 -0.0358 0.074 Uiso 1.00 1 c R . .
H(36) H 0.2445 0.9700 0.0385 0.067 Uiso 1.00 1 c R . .
H(37) H 0.2146 0.8637 0.1016 0.055 Uiso 1.00 1 c R . .
H(38) H 0.1835 1.0238 0.1587 0.063 Uiso 1.00 1 c R . .
H(39) H 0.1961 1.1010 0.2561 0.063 Uiso 1.00 1 c R . .
H(40) H 0.1825 1.0160 0.3436 0.069 Uiso 1.00 1 c R . .
H(41) H 0.1555 0.8457 0.3370 0.071 Uiso 1.00 1 c R . .
H(42) H 0.1417 0.7642 0.2393 0.043 Uiso 1.00 1 c R . .

loop_
_atom_site_aniso_label
_atom_site_aniso_U_11
_atom_site_aniso_U_22
_atom_site_aniso_U_33
_atom_site_aniso_U_12
_atom_site_aniso_U_13
_atom_site_aniso_U_23
Ir(1) 0.0490(2) 0.0525(2) 0.0450(2) 0.0039(2) 0.0027(2) -0.0148(2)
Ir(2) 0.0544(2) 0.0459(2) 0.0296(2) -0.0082(2) -0.00029(18) 0.00153(18)
Mo(1) 0.0289(4) 0.0303(4) 0.0247(3) -0.0021(3) 0.0025(3) -0.0008(3)
Cl(1) 0.48(4) 0.25(2) 0.22(2) 0.0000 0.08(2) 0.0000
Cl(2) 0.34(3) 0.30(2) 0.31(3) 0.0000 0.02(2) 0.0000
Cl(3) 0.30(2) 0.163(13) 0.38(2) -0.015(14) -0.08(2) -0.083(16)
Cl(4) 0.167(18) 0.27(2) 0.54(4) -0.085(17) -0.06(2) 0.12(2)
Cl(5) 0.22(3) 0.15(2) 0.51(6) -0.001(19) 0.06(3) 0.08(2)
Cl(6) 0.17(4) 0.19(3) 0.42(8) 0.01(3) -0.01(4) -0.01(4)
Cl(7) 0.30(8) 0.17(4) 0.49(11) -0.07(4) -0.07(8) -0.14(6)
S(1) 0.0405(15) 0.0698(18) 0.0267(11) -0.0095(13) 0.0094(10) -0.0070(12)
S(2) 0.0373(13) 0.0418(13) 0.0330(12) -0.0097(10) 0.0019(10) -0.0033(10)
P(1) 0.0310(13) 0.0325(12) 0.0322(12) -0.0022(10) 0.0038(10) -0.0026(10)
P(2) 0.0352(14) 0.0380(13) 0.0312(12) 0.0013(11) 0.0059(10) 0.0051(10)
P(3) 0.0373(14) 0.0345(12) 0.0309(12) 0.0002(10) 0.0051(10) 0.0007(10)
P(4) 0.0381(14) 0.0298(11) 0.0283(11) -0.0036(10) 0.0057(10) -0.0017(9)
O(1) 0.097(10) 0.161(13) 0.27(2) -0.005(9) 0.099(12) -0.101(13)
O(2) 0.127(10) 0.043(5) 0.192(13) -0.020(6) -0.009(9) -0.041(7)
O(3) 0.090(8) 0.122(9) 0.106(8) 0.018(7) -0.045(7) 0.036(7)
O(4) 0.167(13) 0.130(10) 0.074(7) -0.074(9) 0.001(7) 0.046(7)
C(1) 0.099(13) 0.099(12) 0.116(14) 0.022(10) 0.034(11) -0.049(11)
C(2) 0.088(11) 0.062(9) 0.090(11) -0.004(8) -0.012(8) -0.023(7)
C(3) 0.073(9) 0.072(8) 0.046(6) -0.000(7) -0.011(6) 0.012(6)
C(4) 0.080(10) 0.108(11) 0.041(7) -0.033(9) -0.005(6) -0.001(7)
C(5) 0.032(5) 0.037(5) 0.037(5) 0.003(4) 0.004(4) -0.002(4)
C(6) 0.037(5) 0.044(5) 0.049(6) -0.011(4) 0.010(4) -0.005(4)
C(7) 0.037(6) 0.046(6) 0.071(8) -0.016(5) 0.011(5) 0.001(5)
C(8) 0.049(7) 0.061(7) 0.070(8) -0.020(6) 0.021(6) -0.001(6)
C(9) 0.044(6) 0.060(7) 0.058(7) -0.012(5) -0.009(5) -0.017(5)
C(10) 0.051(6) 0.045(5) 0.035(5) -0.016(5) 0.004(4) 0.003(4)
C(11) 0.038(5) 0.034(4) 0.036(5) 0.003(4) -0.003(4) -0.002(4)
C(12) 0.049(6) 0.040(5) 0.052(6) 0.017(5) 0.003(5) 0.002(4)
C(13) 0.062(8) 0.037(5) 0.068(7) -0.006(5) -0.005(6) -0.008(5)
C(14) 0.057(7) 0.042(6) 0.072(8) 0.007(5) 0.006(6) -0.003(5)
C(15) 0.043(6) 0.050(6) 0.057(6) 0.004(5) 0.010(5) -0.001(5)
C(16) 0.037(5) 0.036(5) 0.051(6) -0.002(4) 0.009(4) 0.007(4)
C(17) 0.039(5) 0.049(6) 0.038(5) 0.005(4) 0.003(4) 0.008(4)
C(18) 0.045(6) 0.044(5) 0.035(5) 0.004(4) 0.005(4) 0.008(4)
C(19) 0.053(7) 0.040(5) 0.051(6) 0.011(5) 0.014(5) 0.015(5)
C(20) 0.100(11) 0.076(9) 0.058(8) -0.040(8) -0.009(7) 0.026(7)
C(21) 0.113(13) 0.072(9) 0.080(10) -0.052(9) -0.026(9) 0.008(8)
C(22) 0.110(12) 0.033(6) 0.074(9) -0.020(6) 0.020(8) -0.001(6)
C(23) 0.085(11) 0.058(8) 0.106(12) -0.003(7) 0.002(9) 0.041(8)
C(24) 0.067(9) 0.060(8) 0.090(10) -0.004(6) -0.013(7) 0.022(7)
C(25) 0.035(5) 0.040(5) 0.035(5) -0.003(4) 0.006(4) 0.003(4)
C(26) 0.055(7) 0.055(6) 0.044(6) 0.009(5) 0.015(5) 0.004(5)
C(27) 0.051(7) 0.094(9) 0.040(6) 0.000(7) 0.013(5) 0.014(6)
C(28) 0.085(10) 0.079(9) 0.045(6) 0.025(7) 0.041(6) 0.001(6)
C(29) 0.063(8) 0.055(6) 0.049(6) 0.013(5) 0.027(5) 0.006(5)
C(30) 0.048(6) 0.043(5) 0.032(4) 0.008(4) 0.015(4) 0.006(4)
C(31) 0.016(4) 0.053(6) 0.057(6) -0.000(4) 0.003(4) -0.007(5)
C(32) 0.051(7) 0.063(7) 0.073(8) -0.004(6) 0.029(6) -0.016(6)
C(33) 0.051(8) 0.069(8) 0.110(12) -0.027(7) 0.047(8) -0.045(8)
C(34) 0.033(7) 0.127(14) 0.094(11) -0.009(8) -0.005(7) -0.048(10)
C(35) 0.058(9) 0.126(14) 0.096(12) 0.003(10) -0.031(8) -0.020(11)
C(36) 0.049(7) 0.065(7) 0.063(7) -0.004(6) -0.002(6) -0.001(6)
C(37) 0.038(5) 0.030(4) 0.046(5) 0.006(4) 0.008(4) 0.005(4)
C(38) 0.040(5) 0.033(4) 0.042(5) 0.003(4) 0.001(4) -0.006(4)
C(39) 0.045(6) 0.043(5) 0.043(5) 0.003(4) 0.004(4) -0.005(4)
C(40) 0.037(6) 0.082(8) 0.034(5) -0.004(5) -0.001(4) 0.005(5)
C(41) 0.107(12) 0.063(8) 0.033(5) -0.012(7) 0.019(6) 0.014(5)
C(42) 0.086(10) 0.040(6) 0.059(7) -0.002(6) 0.030(7) 0.003(5)
C(43) 0.060(8) 0.047(6) 0.061(7) -0.011(5) 0.032(6) -0.005(5)
C(44) 0.048(6) 0.040(5) 0.051(6) -0.007(5) 0.012(5) 0.012(4)
C(45) 0.030(5) 0.040(5) 0.031(4) 0.001(4) -0.001(3) -0.007(4)
C(46) 0.070(8) 0.044(6) 0.045(6) -0.012(5) 0.013(5) -0.007(5)
C(47) 0.045(6) 0.057(7) 0.056(7) -0.004(5) -0.014(5) -0.020(5)
C(48) 0.056(7) 0.068(8) 0.050(7) 0.018(6) 0.000(5) -0.026(6)
C(49) 0.071(8) 0.074(8) 0.032(5) 0.010(7) 0.009(5) -0.007(5)
C(50) 0.030(5) 0.044(5) 0.033(4) -0.001(4) 0.008(3) -0.004(4)

loop_
_atom_type_symbol
_atom_type_description
_atom_type_scat_dispersion_real
_atom_type_scat_dispersion_imag
_atom_type_scat_source
C C 0.003 0.002
;
International Tables for Crystallography
(1992, Vol. C, Tables 4.2.6.8 and 6.1.1.4)
;
H H 0.000 0.000
;
International Tables for Crystallography
(1992, Vol. C, Table 6.1.1.4)
;
O O 0.011 0.006
;
International Tables for Crystallography
(1992, Vol. C, Tables 4.2.6.8 and 6.1.1.4)
;
P P 0.102 0.094
;
International Tables for Crystallography
(1992, Vol. C, Tables 4.2.6.8 and 6.1.1.4)
;
S S 0.125 0.123
;
International Tables for Crystallography
(1992, Vol. C, Tables 4.2.6.8 and 6.1.1.4)
;
Cl Cl 0.148 0.159
;
International Tables for Crystallography
(1992, Vol. C, Tables 4.2.6.8 and 6.1.1.4)
;
Mo Mo -1.683 0.686
;
International Tables for Crystallography
(1992, Vol. C, Tables 4.2.6.8 and 6.1.1.4)
;
Ir Ir -1.444 7.990
;
International Tables for Crystallography
(1992, Vol. C, Tables 4.2.6.8 and 6.1.1.4)
;

loop_
_geom_angle_atom_site_label_1
_geom_angle_atom_site_label_2
_geom_angle_atom_site_label_3
_geom_angle
_geom_angle_publ_flag
_geom_angle_site_symmetry_1
_geom_angle_site_symmetry_2
_geom_angle_site_symmetry_3
Ir(2) Ir(1) S(1) 50.72(6) yes . . .
Ir(2) Ir(1) S(2) 50.28(6) yes . . .
Ir(2) Ir(1) C(1) 126.8(5) yes . . .
Ir(2) Ir(1) C(2) 127.1(4) yes . . .
S(1) Ir(1) S(2) 83.39(9) yes . . .
S(1) Ir(1) C(1) 94.7(5) yes . . .
S(1) Ir(1) C(2) 175.0(5) yes . . .
S(2) Ir(1) C(1) 177.0(5) yes . . .
S(2) Ir(1) C(2) 92.0(5) yes . . .
C(1) Ir(1) C(2) 90.0(7) yes . . .
Ir(1) Ir(2) S(1) 50.58(7) yes . . .
Ir(1) Ir(2) S(2) 50.60(6) yes . . .
Ir(1) Ir(2) C(3) 124.3(4) yes . . .
Ir(1) Ir(2) C(4) 124.1(4) yes . . .
S(1) Ir(2) S(2) 83.52(9) yes . . .
S(1) Ir(2) C(3) 174.7(4) yes . . .
S(1) Ir(2) C(4) 92.0(4) yes . . .
S(2) Ir(2) C(3) 91.8(4) yes . . .
S(2) Ir(2) C(4) 174.6(4) yes . . .
C(3) Ir(2) C(4) 92.5(6) yes . . .
S(1) Mo(1) S(2) 78.95(8) yes . . .
S(1) Mo(1) P(1) 82.63(8) yes . . .
S(1) Mo(1) P(2) 143.51(10) yes . . .
S(1) Mo(1) P(3) 140.54(9) yes . . .
S(1) Mo(1) P(4) 87.52(9) yes . . .
S(2) Mo(1) P(1) 138.48(8) yes . . .
S(2) Mo(1) P(2) 100.48(8) yes . . .
S(2) Mo(1) P(3) 83.52(8) yes . . .
S(2) Mo(1) P(4) 128.41(8) yes . . .
P(1) Mo(1) P(2) 73.92(8) yes . . .
P(1) Mo(1) P(3) 131.01(8) yes . . .
P(1) Mo(1) P(4) 87.15(8) yes . . .
P(2) Mo(1) P(3) 74.32(9) yes . . .
P(2) Mo(1) P(4) 118.14(8) yes . . .
P(3) Mo(1) P(4) 76.22(8) yes . . .
Ir(1) S(1) Ir(2) 78.70(8) yes . . .
Ir(1) S(1) Mo(1) 84.21(9) yes . . .
Ir(2) S(1) Mo(1) 81.29(9) yes . . .
Ir(1) S(2) Ir(2) 79.12(8) yes . . .
Ir(1) S(2) Mo(1) 84.61(8) yes . . .
Ir(2) S(2) Mo(1) 81.99(8) yes . . .
Mo(1) P(1) C(5) 125.7(3) yes . . .
Mo(1) P(1) C(11) 114.7(3) yes . . .
Mo(1) P(1) C(17) 111.5(3) yes . . .
C(5) P(1) C(11) 100.1(4) yes . . .
C(5) P(1) C(17) 102.3(4) yes . . .
C(11) P(1) C(17) 98.5(4) yes . . .
Mo(1) P(2) C(18) 115.2(3) yes . . .
Mo(1) P(2) C(19) 121.3(3) yes . . .
Mo(1) P(2) C(25) 114.7(3) yes . . .
C(18) P(2) C(19) 100.9(4) yes . . .
C(18) P(2) C(25) 102.2(4) yes . . .
C(19) P(2) C(25) 99.8(5) yes . . .
Mo(1) P(3) C(30) 116.0(3) yes . . .
Mo(1) P(3) C(31) 119.8(3) yes . . .
Mo(1) P(3) C(37) 114.5(3) yes . . .
C(30) P(3) C(31) 100.6(4) yes . . .
C(30) P(3) C(37) 101.5(4) yes . . .
C(31) P(3) C(37) 101.8(4) yes . . .
Mo(1) P(4) C(38) 107.9(3) yes . . .
Mo(1) P(4) C(39) 123.1(3) yes . . .
Mo(1) P(4) C(45) 123.4(3) yes . . .
C(38) P(4) C(39) 99.2(4) yes . . .
C(38) P(4) C(45) 96.8(4) yes . . .
C(39) P(4) C(45) 101.0(4) yes . . .
Ir(1) C(1) O(1) 174.2(16) yes . . .
Ir(1) C(2) O(2) 178.8(9) yes . . .
Ir(2) C(3) O(3) 177.1(12) yes . . .
Ir(2) C(4) O(4) 175.5(13) yes . . .
P(1) C(5) C(6) 119.1(7) yes . . .
P(1) C(5) C(10) 120.4(8) yes . . .
C(6) C(5) C(10) 120.5(9) yes . . .
C(5) C(6) C(7) 120.9(9) yes . . .
C(6) C(7) C(8) 117.8(11) yes . . .
C(7) C(8) C(9) 122.8(11) yes . . .
C(8) C(9) C(10) 117.8(10) yes . . .
C(5) C(10) C(9) 120.2(10) yes . . .
P(1) C(11) C(12) 121.4(8) yes . . .
P(1) C(11) C(16) 121.7(7) yes . . .
C(12) C(11) C(16) 116.4(9) yes . . .
C(11) C(12) C(13) 123.1(10) yes . . .
C(12) C(13) C(14) 118.1(10) yes . . .
C(13) C(14) C(15) 119.7(10) yes . . .
C(14) C(15) C(16) 120.6(10) yes . . .
C(11) C(16) C(15) 122.0(9) yes . . .
P(1) C(17) C(18) 105.7(6) yes . . .
P(2) C(18) C(17) 111.1(6) yes . . .
P(2) C(19) C(20) 119.2(9) yes . . .
P(2) C(19) C(24) 121.4(9) yes . . .
C(20) C(19) C(24) 119.3(11) yes . . .
C(19) C(20) C(21) 122.2(12) yes . . .
C(20) C(21) C(22) 118.0(13) yes . . .
C(21) C(22) C(23) 120.5(12) yes . . .
C(22) C(23) C(24) 120.1(13) yes . . .
C(19) C(24) C(23) 119.7(12) yes . . .
P(2) C(25) C(26) 123.8(7) yes . . .
P(2) C(25) C(30) 115.8(7) yes . . .
C(26) C(25) C(30) 120.3(9) yes . . .
C(25) C(26) C(27) 117.9(10) yes . . .
C(26) C(27) C(28) 122.9(11) yes . . .
C(27) C(28) C(29) 120.3(12) yes . . .
C(28) C(29) C(30) 116.0(10) yes . . .
P(3) C(30) C(25) 116.0(7) yes . . .
P(3) C(30) C(29) 121.5(7) yes . . .
C(25) C(30) C(29) 122.5(9) yes . . .
P(3) C(31) C(32) 120.4(8) yes . . .
P(3) C(31) C(36) 121.2(8) yes . . .
C(32) C(31) C(36) 118.4(10) yes . . .
C(31) C(32) C(33) 120.6(11) yes . . .
C(32) C(33) C(34) 119.8(13) yes . . .
C(33) C(34) C(35) 118.4(13) yes . . .
C(34) C(35) C(36) 121.6(15) yes . . .
C(31) C(36) C(35) 121.1(13) yes . . .
P(3) C(37) C(38) 108.6(6) yes . . .
P(4) C(38) C(37) 107.6(6) yes . . .
P(4) C(39) C(40) 120.5(8) yes . . .
P(4) C(39) C(44) 121.0(7) yes . . .
C(40) C(39) C(44) 118.4(10) yes . . .
C(39) C(40) C(41) 117.7(10) yes . . .
C(40) C(41) C(42) 123.0(11) yes . . .
C(41) C(42) C(43) 117.8(12) yes . . .
C(42) C(43) C(44) 121.7(12) yes . . .
C(39) C(44) C(43) 121.2(10) yes . . .
P(4) C(45) C(46) 123.0(7) yes . . .
P(4) C(45) C(50) 118.4(7) yes . . .
C(46) C(45) C(50) 118.3(8) yes . . .
C(45) C(46) C(47) 119.5(10) yes . . .
C(46) C(47) C(48) 122.5(11) yes . . .
C(47) C(48) C(49) 119.9(11) yes . . .
C(48) C(49) C(50) 119.5(10) yes . . .
C(45) C(50) C(49) 120.2(9) yes . . .
Cl(1) C(51) Cl(2) 95(3) yes . . .
Cl(3) C(52) Cl(4) 120(2) yes . . .
Cl(3) C(52) Cl(6) 123(2) yes . . .
Cl(4) C(52) Cl(5) 107(2) yes . . .
Cl(5) C(52) Cl(7) 118(3) yes . . .
C(5) C(6) H(1) 119.1 no . . .
C(7) C(6) H(1) 120.0 no . . .
C(6) C(7) H(2) 121.0 no . . .
C(8) C(7) H(2) 121.3 no . . .
C(7) C(8) H(3) 118.9 no . . .
C(9) C(8) H(3) 118.3 no . . .
C(8) C(9) H(4) 121.1 no . . .
C(10) C(9) H(4) 121.1 no . . .
C(5) C(10) H(5) 119.9 no . . .
C(9) C(10) H(5) 120.0 no . . .
C(11) C(12) H(6) 117.8 no . . .
C(13) C(12) H(6) 119.1 no . . .
C(12) C(13) H(7) 121.2 no . . .
C(14) C(13) H(7) 120.7 no . . .
C(13) C(14) H(8) 120.0 no . . .
C(15) C(14) H(8) 120.3 no . . .
C(14) C(15) H(9) 119.6 no . . .
C(16) C(15) H(9) 119.8 no . . .
C(11) C(16) H(10) 118.3 no . . .
C(15) C(16) H(10) 119.7 no . . .
P(1) C(17) H(11) 110.2 no . . .
P(1) C(17) H(12) 110.6 no . . .
C(18) C(17) H(11) 110.8 no . . .
C(18) C(17) H(12) 110.1 no . . .
H(11) C(17) H(12) 109.5 no . . .
P(2) C(18) H(13) 108.9 no . . .
P(2) C(18) H(14) 108.8 no . . .
C(17) C(18) H(13) 109.8 no . . .
C(17) C(18) H(14) 108.7 no . . .
H(13) C(18) H(14) 109.5 no . . .
C(19) C(20) H(15) 118.6 no . . .
C(21) C(20) H(15) 119.2 no . . .
C(20) C(21) H(16) 121.5 no . . .
C(22) C(21) H(16) 120.4 no . . .
C(21) C(22) H(17) 119.6 no . . .
C(23) C(22) H(17) 119.9 no . . .
C(22) C(23) H(18) 119.8 no . . .
C(24) C(23) H(18) 120.1 no . . .
C(19) C(24) H(19) 119.8 no . . .
C(23) C(24) H(19) 120.5 no . . .
C(25) C(26) H(20) 120.4 no . . .
C(27) C(26) H(20) 121.7 no . . .
C(26) C(27) H(21) 118.5 no . . .
C(28) C(27) H(21) 118.7 no . . .
C(27) C(28) H(22) 119.6 no . . .
C(29) C(28) H(22) 120.1 no . . .
C(28) C(29) H(23) 122.2 no . . .
C(30) C(29) H(23) 121.8 no . . .
C(31) C(32) H(24) 118.6 no . . .
C(33) C(32) H(24) 120.8 no . . .
C(32) C(33) H(25) 119.8 no . . .
C(34) C(33) H(25) 120.4 no . . .
C(33) C(34) H(26) 119.5 no . . .
C(35) C(34) H(26) 122.0 no . . .
C(34) C(35) H(27) 118.3 no . . .
C(36) C(35) H(27) 120.0 no . . .
C(31) C(36) H(28) 118.4 no . . .
C(35) C(36) H(28) 120.5 no . . .
P(3) C(37) H(29) 109.8 no . . .
P(3) C(37) H(30) 109.9 no . . .
C(38) C(37) H(29) 110.1 no . . .
C(38) C(37) H(30) 109.1 no . . .
H(29) C(37) H(30) 109.5 no . . .
P(4) C(38) H(31) 110.0 no . . .
P(4) C(38) H(32) 109.4 no . . .
C(37) C(38) H(31) 111.2 no . . .
C(37) C(38) H(32) 109.1 no . . .
H(31) C(38) H(32) 109.5 no . . .
C(39) C(40) H(33) 120.3 no . . .
C(41) C(40) H(33) 122.0 no . . .
C(40) C(41) H(34) 118.4 no . . .
C(42) C(41) H(34) 118.6 no . . .
C(41) C(42) H(35) 121.1 no . . .
C(43) C(42) H(35) 121.1 no . . .
C(42) C(43) H(36) 119.3 no . . .
C(44) C(43) H(36) 119.1 no . . .
C(39) C(44) H(37) 118.8 no . . .
C(43) C(44) H(37) 120.0 no . . .
C(45) C(46) H(38) 119.8 no . . .
C(47) C(46) H(38) 120.7 no . . .
C(46) C(47) H(39) 119.0 no . . .
C(48) C(47) H(39) 118.5 no . . .
C(47) C(48) H(40) 120.4 no . . .
C(49) C(48) H(40) 119.6 no . . .
C(48) C(49) H(41) 120.5 no . . .
C(50) C(49) H(41) 120.0 no . . .
C(45) C(50) H(42) 119.5 no . . .
C(49) C(50) H(42) 120.3 no . . .

loop_
_geom_bond_atom_site_label_1
_geom_bond_atom_site_label_2
_geom_bond_distance
_geom_bond_publ_flag
_geom_bond_site_symmetry_1
_geom_bond_site_symmetry_2
Ir(1) Ir(2) 2.9856(6) yes . .
Ir(1) S(1) 2.352(3) yes . .
Ir(1) S(2) 2.349(2) yes . .
Ir(1) C(1) 1.815(19) yes . .
Ir(1) C(2) 1.849(14) yes . .
Ir(2) S(1) 2.357(2) yes . .
Ir(2) S(2) 2.339(2) yes . .
Ir(2) C(3) 1.844(14) yes . .
Ir(2) C(4) 1.857(15) yes . .
Mo(1) S(1) 2.468(2) yes . .
Mo(1) S(2) 2.452(2) yes . .
Mo(1) P(1) 2.502(2) yes . .
Mo(1) P(2) 2.471(2) yes . .
Mo(1) P(3) 2.451(2) yes . .
Mo(1) P(4) 2.479(2) yes . .
Cl(1) C(51) 1.66(6) yes . .
Cl(2) C(51) 1.93(6) yes . .
Cl(3) C(52) 1.67(3) yes . .
Cl(4) C(52) 1.69(3) yes . .
Cl(5) C(52) 1.68(4) yes . .
Cl(6) C(52) 1.70(5) yes . .
Cl(7) C(52) 1.71(6) yes . .
P(1) C(5) 1.863(10) yes . .
P(1) C(11) 1.855(9) yes . .
P(1) C(17) 1.851(10) yes . .
P(2) C(18) 1.869(10) yes . .
P(2) C(19) 1.859(10) yes . .
P(2) C(25) 1.842(10) yes . .
P(3) C(30) 1.832(10) yes . .
P(3) C(31) 1.851(9) yes . .
P(3) C(37) 1.855(9) yes . .
P(4) C(38) 1.857(9) yes . .
P(4) C(39) 1.833(11) yes . .
P(4) C(45) 1.850(9) yes . .
O(1) C(1) 1.15(2) yes . .
O(2) C(2) 1.146(18) yes . .
O(3) C(3) 1.156(18) yes . .
O(4) C(4) 1.140(19) yes . .
C(5) C(6) 1.381(15) yes . .
C(5) C(10) 1.357(13) yes . .
C(6) C(7) 1.393(15) yes . .
C(7) C(8) 1.356(17) yes . .
C(8) C(9) 1.393(18) yes . .
C(9) C(10) 1.401(16) yes . .
C(11) C(12) 1.376(14) yes . .
C(11) C(16) 1.361(14) yes . .
C(12) C(13) 1.389(15) yes . .
C(13) C(14) 1.366(17) yes . .
C(14) C(15) 1.367(16) yes . .
C(15) C(16) 1.367(15) yes . .
C(17) C(18) 1.509(14) yes . .
C(19) C(20) 1.348(17) yes . .
C(19) C(24) 1.373(17) yes . .
C(20) C(21) 1.39(2) yes . .
C(21) C(22) 1.392(19) yes . .
C(22) C(23) 1.35(2) yes . .
C(23) C(24) 1.409(19) yes . .
C(25) C(26) 1.385(14) yes . .
C(25) C(30) 1.366(13) yes . .
C(26) C(27) 1.386(17) yes . .
C(27) C(28) 1.340(18) yes . .
C(28) C(29) 1.435(17) yes . .
C(29) C(30) 1.396(16) yes . .
C(31) C(32) 1.357(16) yes . .
C(31) C(36) 1.376(16) yes . .
C(32) C(33) 1.399(18) yes . .
C(33) C(34) 1.38(2) yes . .
C(34) C(35) 1.35(2) yes . .
C(35) C(36) 1.359(19) yes . .
C(37) C(38) 1.524(14) yes . .
C(39) C(40) 1.405(14) yes . .
C(39) C(44) 1.388(15) yes . .
C(40) C(41) 1.438(18) yes . .
C(41) C(42) 1.35(2) yes . .
C(42) C(43) 1.379(16) yes . .
C(43) C(44) 1.382(16) yes . .
C(45) C(46) 1.400(14) yes . .
C(45) C(50) 1.398(13) yes . .
C(46) C(47) 1.367(16) yes . .
C(47) C(48) 1.337(17) yes . .
C(48) C(49) 1.384(18) yes . .
C(49) C(50) 1.391(14) yes . .
C(6) H(1) 0.950 no . .
C(7) H(2) 0.950 no . .
C(8) H(3) 0.950 no . .
C(9) H(4) 0.950 no . .
C(10) H(5) 0.950 no . .
C(12) H(6) 0.950 no . .
C(13) H(7) 0.950 no . .
C(14) H(8) 0.950 no . .
C(15) H(9) 0.950 no . .
C(16) H(10) 0.950 no . .
C(17) H(11) 0.950 no . .
C(17) H(12) 0.950 no . .
C(18) H(13) 0.950 no . .
C(18) H(14) 0.950 no . .
C(20) H(15) 0.950 no . .
C(21) H(16) 0.950 no . .
C(22) H(17) 0.950 no . .
C(23) H(18) 0.950 no . .
C(24) H(19) 0.950 no . .
C(26) H(20) 0.950 no . .
C(27) H(21) 0.950 no . .
C(28) H(22) 0.950 no . .
C(29) H(23) 0.950 no . .
C(32) H(24) 0.950 no . .
C(33) H(25) 0.950 no . .
C(34) H(26) 0.950 no . .
C(35) H(27) 0.950 no . .
C(36) H(28) 0.950 no . .
C(37) H(29) 0.950 no . .
C(37) H(30) 0.950 no . .
C(38) H(31) 0.950 no . .
C(38) H(32) 0.950 no . .
C(40) H(33) 0.950 no . .
C(41) H(34) 0.950 no . .
C(42) H(35) 0.950 no . .
C(43) H(36) 0.950 no . .
C(44) H(37) 0.950 no . .
C(46) H(38) 0.950 no . .
C(47) H(39) 0.950 no . .
C(48) H(40) 0.950 no . .
C(49) H(41) 0.950 no . .
C(50) H(42) 0.950 no . .

loop_
_geom_contact_atom_site_label_1
_geom_contact_atom_site_label_2
_geom_contact_distance
_geom_contact_publ_flag
_geom_contact_site_symmetry_1
_geom_contact_site_symmetry_2
Mo(1) Ir(1) 3.2325(8) ? . .
Mo(1) Ir(2) 3.1436(7) ? . .
